data_4512704
loop_
_publ_author_name
'Hill, Matthew D.'
'El-Hankari, Samir'
'Chiacchia, Mauro'
'Tizzard, Graham J.'
'Coles, Simon J.'
'Bradshaw, Darren'
'Kitchen, Jonathan A.'
'Keene, Tony D.'

_publ_section_title
;
 Additive Effects in the Formation of Fluorescent Zinc Metal--Organic
 Frameworks with 5-Hydroxyisophthalate
;
_journal_issue 3
_journal_name_full 'Crystal Growth &amp; Design'
_journal_page_first 1452
_journal_paper_doi 10.1021/cg501808y
_journal_volume 15
_journal_year 2015
_chemical_formula_moiety 'C18 H14 N O11 Zn2'
_chemical_formula_sum 'C18 H14 N O11 Zn2'
_chemical_formula_weight 551.04
_chemical_melting_point ?
_chemical_name_systematic
;
 ?
;
_space_group_crystal_system monoclinic
_space_group_IT_number 15
_space_group_name_Hall '-C 2yc'
_space_group_name_H-M_alt 'C 1 2/c 1'
_symmetry_space_group_name_Hall '-C 2yc'
_symmetry_space_group_name_H-M 'C 1 2/c 1'
_atom_sites_solution_hydrogens geom
_audit_creation_method SHELXL-2013
_cell_angle_alpha 90
_cell_angle_beta 115.424(3)
_cell_angle_gamma 90
_cell_formula_units_Z 8
_cell_length_a 23.6519(17)
_cell_length_b 13.0546(9)
_cell_length_c 26.4620(19)
_cell_measurement_reflns_used 36901
_cell_measurement_temperature 100(2)
_cell_measurement_theta_max 25.0
_cell_measurement_theta_min 2.8
_cell_volume 7379.3(9)
_computing_cell_refinement
;
CrystalClear-SM Expert 3.1 b27 (Rigaku, 20112)
;
_computing_data_collection
;
CrystalClear-SM Expert 3.1 b27 (Rigaku, 20112)
;
_computing_data_reduction
;
CrystalClear-SM Expert 3.1 b27 (Rigaku, 20112)
;
_computing_molecular_graphics 'DIAMOND 3.2g'
_computing_structure_refinement 'SHELXL-2013 (Sheldrick, 2013)'
_computing_structure_solution 'SHELXS-2013 (Sheldrick, 2013)'
_diffrn_ambient_temperature 100(2)
_diffrn_detector_area_resol_mean 28.5714
_diffrn_measured_fraction_theta_full 0.965
_diffrn_measured_fraction_theta_max 0.991
_diffrn_measurement_device_type
;
Rigaku Saturn724+ (2x2 bin mode)
;
_diffrn_measurement_method 'profile data from \w-scans'
_diffrn_radiation_type MoK\a
_diffrn_radiation_wavelength 0.71075
_diffrn_reflns_av_R_equivalents 0.1243
_diffrn_reflns_av_unetI/netI 0.1353
_diffrn_reflns_Laue_measured_fraction_full 0.965
_diffrn_reflns_Laue_measured_fraction_max 0.991
_diffrn_reflns_limit_h_max 28
_diffrn_reflns_limit_h_min -28
_diffrn_reflns_limit_k_max 15
_diffrn_reflns_limit_k_min -14
_diffrn_reflns_limit_l_max 31
_diffrn_reflns_limit_l_min -31
_diffrn_reflns_number 24836
_diffrn_reflns_point_group_measured_fraction_full 0.965
_diffrn_reflns_point_group_measured_fraction_max 0.991
_diffrn_reflns_theta_full 25.242
_diffrn_reflns_theta_max 25.020
_diffrn_reflns_theta_min 2.765
_diffrn_source 'rotating anode'
_exptl_absorpt_coefficient_mu 1.335
_exptl_absorpt_correction_T_max 1.000
_exptl_absorpt_correction_T_min 0.727
_exptl_absorpt_correction_type multi-scan
_exptl_crystal_colour Colorless
_exptl_crystal_density_diffrn 0.992
_exptl_crystal_description Block
_exptl_crystal_F_000 2216
_exptl_crystal_size_max 0.040
_exptl_crystal_size_mid 0.020
_exptl_crystal_size_min 0.010
_refine_diff_density_max 0.998
_refine_diff_density_min -0.694
_refine_diff_density_rms 0.135
_refine_ls_extinction_method none
_refine_ls_goodness_of_fit_ref 1.038
_refine_ls_hydrogen_treatment constr
_refine_ls_matrix_type full
_refine_ls_number_parameters 271
_refine_ls_number_reflns 6453
_refine_ls_number_restraints 0
_refine_ls_restrained_S_all 1.038
_refine_ls_R_factor_all 0.1628
_refine_ls_R_factor_gt 0.0993
_refine_ls_shift/su_max 0.000
_refine_ls_shift/su_mean 0.000
_refine_ls_structure_factor_coef Fsqd
_refine_ls_weighting_details 'w=1/[\s^2^(Fo^2^)+(0.1275P)^2^+100.9881P] where P=(Fo^2^+2Fc^2^)/3'
_refine_ls_weighting_scheme calc
_refine_ls_wR_factor_gt 0.2577
_refine_ls_wR_factor_ref 0.2899
_reflns_Friedel_coverage 0.000
_reflns_number_gt 3671
_reflns_number_total 6453
_reflns_threshold_expression 'I > 2\s(I)'
_cod_data_source_file cg501808y_si_001.cif
_cod_data_source_block shelx
_cod_depositor_comments
;
The following automatic conversions were performed:

'_chemical_melting_point' value 'N/A' was changed to '?' - the value
is undefined or not given.

'_exptl_absorpt_correction_type' value 'Multi-scan' changed to
'multi-scan' according to
/usr/data/users/saulius/crontab/automatic-downloads/rss-feeds/ACS/lib/dictionaries/cif_core.dic
dictionary named 'cif_core.dic' version 2.4.2 from 2011-04-26.

Automatic conversion script
Id: cif_fix_values 3008 2015-01-20 13:52:24Z robertas 

 Adding full bibliography for 4512701--4512704.cif.
;
_cod_database_code 4512704
_shelx_space_group_comment
;
The symmetry employed for this shelxl refinement is uniquely defined
by the following loop, which should always be used as a source of
symmetry information in preference to the above space-group names.
They are only intended as comments.
;
_shelx_estimated_absorpt_t_min 0.949
_shelx_estimated_absorpt_t_max 0.987
_shelxl_version_number 2013-4

loop_
_space_group_symop_operation_xyz
'x, y, z'
'-x, y, -z+1/2'
'x+1/2, y+1/2, z'
'-x+1/2, y+1/2, -z+1/2'
'-x, -y, -z'
'x, -y, z-1/2'
'-x+1/2, -y+1/2, -z'
'x+1/2, -y+1/2, z-1/2'

loop_
_atom_site_label
_atom_site_type_symbol
_atom_site_fract_x
_atom_site_fract_y
_atom_site_fract_z
_atom_site_U_iso_or_equiv
_atom_site_adp_type
_atom_site_occupancy
_atom_site_site_symmetry_order
_atom_site_calc_flag
_atom_site_refinement_flags_posn
_atom_site_refinement_flags_adp
_atom_site_refinement_flags_occupancy
_atom_site_disorder_assembly
_atom_site_disorder_group
O21A O 0.0068(9) 0.594(2) 0.1863(11) 0.111(6) Uani 0.5 1 d . . P A 1
C21A C 0.0684(7) 0.6199(16) 0.2026(8) 0.073(6) Uani 0.5 1 d G . P A 1
C22A C 0.1116(9) 0.5714(14) 0.2503(8) 0.062(6) Uani 0.5 1 d G . P A 1
H22A H 0.0979 0.5217 0.2689 0.075 Uiso 0.5 1 calc R U P A 1
C24A C 0.1748(8) 0.596(2) 0.2709(11) 0.048(7) Uani 0.5 1 d G . P A 1
C26A C 0.1948(8) 0.668(3) 0.2437(16) 0.050(4) Uani 0.5 1 d G . P A 1
H26A H 0.2380 0.6848 0.2578 0.060 Uiso 0.5 1 calc R U P A 1
C25A C 0.1515(12) 0.717(2) 0.1960(14) 0.076(8) Uani 0.5 1 d G . P A 1
C23A C 0.0883(11) 0.6926(17) 0.1755(8) 0.075(8) Uani 0.5 1 d G . P A 1
H23A H 0.0588 0.7257 0.1429 0.091 Uiso 0.5 1 calc R U P A 1
O21B O 0.0201(9) 0.712(2) 0.2329(11) 0.111(6) Uani 0.5 1 d . . P A 2
C21B C 0.0761(8) 0.6948(16) 0.2373(8) 0.073(6) Uani 0.5 1 d G . P A 2
C22B C 0.1215(9) 0.6324(14) 0.2763(8) 0.062(6) Uani 0.5 1 d G . P A 2
H22B H 0.1121 0.5940 0.3022 0.075 Uiso 0.5 1 calc R U P A 2
C24B C 0.1808(8) 0.626(2) 0.2775(12) 0.048(7) Uani 0.5 1 d G . P A 2
C26B C 0.1946(9) 0.682(3) 0.2397(16) 0.050(4) Uani 0.5 1 d G . P A 2
H26B H 0.2351 0.6783 0.2405 0.060 Uiso 0.5 1 calc R U P A 2
C25B C 0.1492(12) 0.745(2) 0.2006(13) 0.076(8) Uani 0.5 1 d G . P A 2
C23B C 0.0900(10) 0.7510(17) 0.1994(8) 0.075(8) Uani 0.5 1 d G . P A 2
H23B H 0.0589 0.7936 0.1727 0.091 Uiso 0.5 1 calc R U P A 2
C27 C 0.2250(6) 0.5488(10) 0.3185(5) 0.054(3) Uani 1 1 d . . . . .
C28 C 0.1705(5) 0.8079(11) 0.1678(4) 0.054(3) Uani 1 1 d . . . . .
N31 N 0.1434(17) 0.316(3) 0.1581(15) 0.268(15) Uiso 1 1 d . . . . .
H31A H 0.1820 0.3508 0.1612 0.321 Uiso 1 1 calc R U . . .
H31B H 0.1433 0.2439 0.1470 0.321 Uiso 1 1 calc R U . . .
C33 C 0.0811(18) 0.376(3) 0.1176(16) 0.239(17) Uiso 1 1 d . . . . .
H33A H 0.0785 0.3783 0.0796 0.358 Uiso 1 1 calc R U . . .
H33B H 0.0825 0.4465 0.1313 0.358 Uiso 1 1 calc R U . . .
H33C H 0.0443 0.3409 0.1171 0.358 Uiso 1 1 calc R U . . .
Zn1 Zn 0.25241(5) 0.36531(11) 0.38626(5) 0.0406(4) Uani 1 1 d . . . . .
Zn2 Zn 0.35934(5) 0.51385(10) 0.39631(5) 0.0392(4) Uani 1 1 d . . . . .
O11 O 0.3276(3) 0.4339(6) 0.4430(3) 0.044(2) Uani 1 1 d . . . . .
O14 O 0.5493(3) 0.4819(6) 0.5777(3) 0.047(2) Uani 1 1 d . . . . .
O12 O 0.2867(3) 0.2221(6) 0.5804(3) 0.051(2) Uani 1 1 d . . . . .
O25 O 0.2205(4) 0.7883(6) 0.1630(3) 0.052(2) Uani 1 1 d . . . . .
C18 C 0.5297(5) 0.4202(9) 0.6039(5) 0.044(3) Uani 1 1 d . . . . .
O15 O 0.5667(4) 0.3787(7) 0.6500(3) 0.067(3) Uani 1 1 d . . . . .
O1W O 0.3667(5) 0.6559(7) 0.4383(4) 0.071(3) Uani 1 1 d . . . . .
C15 C 0.4623(5) 0.3958(8) 0.5777(4) 0.038(3) Uani 1 1 d . . . . .
O23 O 0.2810(4) 0.5641(7) 0.3322(3) 0.060(2) Uani 1 1 d . . . . .
C17 C 0.3415(5) 0.2495(10) 0.6059(4) 0.051(3) Uani 1 1 d . . . . .
C11 C 0.3624(5) 0.4015(8) 0.4964(4) 0.039(3) Uani 1 1 d . . . . .
O13 O 0.3722(5) 0.2224(11) 0.6576(4) 0.118(5) Uani 1 1 d . . . . .
O24 O 0.1370(4) 0.8858(7) 0.1487(4) 0.066(3) Uani 1 1 d . . . . .
C16 C 0.4347(5) 0.3380(10) 0.6059(4) 0.052(3) Uani 1 1 d . . . . .
H16 H 0.4595 0.3169 0.6433 0.062 Uiso 1 1 calc R U . . .
C13 C 0.4261(4) 0.4257(8) 0.5241(4) 0.035(2) Uani 1 1 d . . . . .
H13 H 0.4448 0.4644 0.5049 0.042 Uiso 1 1 calc R U . . .
O22 O 0.2051(4) 0.4819(7) 0.3436(3) 0.058(2) Uani 1 1 d . . . . .
C12 C 0.3351(5) 0.3438(8) 0.5258(4) 0.039(3) Uani 1 1 d . . . . .
H12 H 0.2918 0.3273 0.5083 0.047 Uiso 1 1 calc R U . . .
C14 C 0.3721(5) 0.3114(10) 0.5802(4) 0.048(3) Uani 1 1 d . . . . .
C32 C 0.1318(17) 0.329(3) 0.2194(15) 0.232(16) Uiso 1 1 d . . . . .
H32A H 0.1665 0.2964 0.2508 0.349 Uiso 1 1 calc R U . . .
H32B H 0.0923 0.2963 0.2138 0.349 Uiso 1 1 calc R U . . .
H32C H 0.1302 0.4021 0.2277 0.349 Uiso 1 1 calc R U . . .

loop_
_atom_site_aniso_label
_atom_site_aniso_U_11
_atom_site_aniso_U_22
_atom_site_aniso_U_33
_atom_site_aniso_U_23
_atom_site_aniso_U_13
_atom_site_aniso_U_12
O21A 0.046(9) 0.127(14) 0.138(16) 0.039(11) 0.019(9) 0.023(9)
C21A 0.046(11) 0.065(15) 0.102(18) 0.001(11) 0.026(12) 0.008(10)
C22A 0.046(10) 0.067(17) 0.059(14) 0.016(10) 0.007(11) -0.014(11)
C24A 0.036(8) 0.021(18) 0.078(11) 0.024(12) 0.016(7) -0.007(8)
C26A 0.037(6) 0.052(11) 0.060(9) 0.017(7) 0.018(6) 0.002(6)
C25A 0.045(8) 0.10(2) 0.091(12) 0.060(14) 0.035(8) 0.046(10)
C23A 0.055(11) 0.12(2) 0.056(15) 0.038(14) 0.029(12) 0.051(15)
O21B 0.046(9) 0.127(14) 0.138(16) 0.039(11) 0.019(9) 0.023(9)
C21B 0.046(11) 0.065(15) 0.102(18) 0.001(11) 0.026(12) 0.008(10)
C22B 0.046(10) 0.067(17) 0.059(14) 0.016(10) 0.007(11) -0.014(11)
C24B 0.036(8) 0.021(18) 0.078(11) 0.024(12) 0.016(7) -0.007(8)
C26B 0.037(6) 0.052(11) 0.060(9) 0.017(7) 0.018(6) 0.002(6)
C25B 0.045(8) 0.10(2) 0.091(12) 0.060(14) 0.035(8) 0.046(10)
C23B 0.055(11) 0.12(2) 0.056(15) 0.038(14) 0.029(12) 0.051(15)
C27 0.052(8) 0.068(9) 0.051(7) 0.014(6) 0.032(6) -0.003(6)
C28 0.033(6) 0.086(10) 0.029(6) 0.005(6) 0.001(5) 0.017(6)
Zn1 0.0264(7) 0.0647(9) 0.0276(6) 0.0039(6) 0.0086(5) -0.0175(6)
Zn2 0.0264(6) 0.0562(9) 0.0309(6) 0.0046(6) 0.0083(5) -0.0164(6)
O11 0.029(4) 0.071(5) 0.021(3) 0.009(3) 0.001(3) -0.026(4)
O14 0.029(4) 0.076(6) 0.036(4) 0.006(4) 0.014(3) -0.020(4)
O12 0.026(4) 0.085(6) 0.037(4) 0.016(4) 0.008(3) -0.018(4)
O25 0.042(5) 0.076(6) 0.036(4) 0.013(4) 0.015(4) 0.020(4)
C18 0.036(6) 0.058(8) 0.043(6) 0.016(6) 0.020(5) -0.012(5)
O15 0.038(5) 0.096(7) 0.048(5) 0.028(5) 0.001(4) -0.025(4)
O1W 0.085(7) 0.062(6) 0.071(6) -0.012(5) 0.038(5) -0.007(5)
C15 0.025(5) 0.054(7) 0.023(5) -0.003(5) -0.001(4) -0.018(5)
O23 0.035(5) 0.082(6) 0.051(5) 0.028(4) 0.007(4) -0.015(4)
C17 0.027(6) 0.086(9) 0.029(5) 0.019(6) 0.001(5) -0.024(6)
C11 0.031(6) 0.049(7) 0.032(5) 0.002(5) 0.009(5) -0.012(5)
O13 0.057(6) 0.219(14) 0.056(6) 0.035(7) 0.005(5) -0.076(8)
O24 0.053(5) 0.083(7) 0.072(6) 0.032(5) 0.037(5) 0.034(5)
C16 0.033(6) 0.078(9) 0.035(6) 0.014(6) 0.006(5) -0.023(6)
C13 0.025(5) 0.055(7) 0.029(5) -0.008(5) 0.015(5) -0.020(5)
O22 0.042(5) 0.082(6) 0.044(4) 0.019(4) 0.011(4) -0.008(4)
C12 0.033(6) 0.042(7) 0.037(5) 0.000(5) 0.010(5) -0.014(5)
C14 0.030(6) 0.079(9) 0.028(5) -0.001(5) 0.008(5) -0.021(6)

loop_
_atom_type_symbol
_atom_type_description
_atom_type_scat_dispersion_real
_atom_type_scat_dispersion_imag
_atom_type_scat_source
C C 0.0033 0.0016 'International Tables Vol C Tables 4.2.6.8 and 6.1.1.4'
H H 0.0000 0.0000 'International Tables Vol C Tables 4.2.6.8 and 6.1.1.4'
O O 0.0106 0.0060 'International Tables Vol C Tables 4.2.6.8 and 6.1.1.4'
Zn Zn 0.2839 1.4301 'International Tables Vol C Tables 4.2.6.8 and 6.1.1.4'
N N 0.0061 0.0033 'International Tables Vol C Tables 4.2.6.8 and 6.1.1.4'

loop_
_geom_angle_atom_site_label_1
_geom_angle_atom_site_label_2
_geom_angle_atom_site_label_3
_geom_angle
_geom_angle_site_symmetry_1
_geom_angle_site_symmetry_3
O21A C21A C22A 116.3(17) . .
O21A C21A C23A 123.6(17) . .
C22A C21A C23A 120.0 . .
C21A C22A C24A 120.0 . .
C21A C22A H22A 120.0 . .
C24A C22A H22A 120.0 . .
C26A C24A C22A 120.0 . .
C26A C24A C27 113.9(16) . .
C22A C24A C27 126.0(16) . .
C24A C26A C25A 120.0 . .
C24A C26A H26A 120.0 . .
C25A C26A H26A 120.0 . .
C23A C25A C26A 120.0 . .
C23A C25A C28 117.8(17) . .
C26A C25A C28 121.9(18) . .
C25A C23A C21A 120.0 . .
C25A C23A H23A 120.0 . .
C21A C23A H23A 120.0 . .
C21B O21B O21B 143(3) . 2
O21B C21B C22B 127.0(17) . .
O21B C21B C23B 112.9(17) . .
C22B C21B C23B 120.0 . .
C21B C22B C24B 120.0 . .
C21B C22B H22B 120.0 . .
C24B C22B H22B 120.0 . .
C26B C24B C22B 120.0 . .
C26B C24B C27 124.2(17) . .
C22B C24B C27 115.6(16) . .
C24B C26B C25B 120.0 . .
C24B C26B H26B 120.0 . .
C25B C26B H26B 120.0 . .
C23B C25B C26B 120.0 . .
C23B C25B C28 124.4(17) . .
C26B C25B C28 115.2(18) . .
C25B C23B C21B 120.0 . .
C25B C23B H23B 120.0 . .
C21B C23B H23B 120.0 . .
O23 C27 O22 122.6(11) . .
O23 C27 C24A 124.4(13) . .
O22 C27 C24A 112.8(13) . .
O23 C27 C24B 115.1(13) . .
O22 C27 C24B 121.4(13) . .
O24 C28 O25 125.4(12) . .
O24 C28 C25B 112.5(14) . .
O25 C28 C25B 121.9(14) . .
O24 C28 C25A 123.0(14) . .
O25 C28 C25A 111.3(13) . .
C33 N31 C32 96(3) . .
C33 N31 H31A 112.5 . .
C32 N31 H31A 112.5 . .
C33 N31 H31B 112.5 . .
C32 N31 H31B 112.5 . .
H31A N31 H31B 110.0 . .
N31 C33 H33A 109.5 . .
N31 C33 H33B 109.5 . .
H33A C33 H33B 109.5 . .
N31 C33 H33C 109.5 . .
H33A C33 H33C 109.5 . .
H33B C33 H33C 109.5 . .
O12 Zn1 O22 117.8(3) 7_556 .
O12 Zn1 O25 111.2(4) 7_556 4_545
O22 Zn1 O25 106.7(4) . 4_545
O12 Zn1 O11 112.1(3) 7_556 .
O22 Zn1 O11 101.1(3) . .
O25 Zn1 O11 107.0(3) 4_545 .
O12 Zn1 Zn2 150.8(2) 7_556 .
O22 Zn1 Zn2 78.7(2) . .
O25 Zn1 Zn2 83.7(2) 4_545 .
O11 Zn1 Zn2 38.73(18) . .
O14 Zn2 O11 116.6(3) 5_666 .
O14 Zn2 O23 139.6(3) 5_666 .
O11 Zn2 O23 103.7(3) . .
O14 Zn2 O24 85.0(3) 5_666 4_545
O11 Zn2 O24 93.1(3) . 4_545
O23 Zn2 O24 91.7(4) . 4_545
O14 Zn2 O1W 87.8(4) 5_666 .
O11 Zn2 O1W 95.8(3) . .
O23 Zn2 O1W 89.7(4) . .
O24 Zn2 O1W 170.4(4) 4_545 .
O14 Zn2 Zn1 141.2(2) 5_666 .
O11 Zn2 Zn1 38.45(18) . .
O23 Zn2 Zn1 73.1(2) . .
O24 Zn2 Zn1 71.4(2) 4_545 .
O1W Zn2 Zn1 118.0(3) . .
C11 O11 Zn1 126.3(6) . .
C11 O11 Zn2 125.8(6) . .
Zn1 O11 Zn2 102.8(3) . .
C18 O14 Zn2 115.4(7) . 5_666
C17 O12 Zn1 121.9(7) . 7_556
C28 O25 Zn1 123.2(8) . 4
O14 C18 O15 122.0(9) . .
O14 C18 C15 116.9(9) . .
O15 C18 C15 121.1(9) . .
C13 C15 C16 118.7(9) . .
C13 C15 C18 119.8(9) . .
C16 C15 C18 121.4(9) . .
C27 O23 Zn2 132.9(8) . .
O12 C17 O13 118.6(9) . .
O12 C17 C14 122.2(9) . .
O13 C17 C14 119.2(9) . .
O11 C11 C13 120.6(9) . .
O11 C11 C12 121.2(9) . .
C13 C11 C12 118.2(9) . .
C28 O24 Zn2 135.1(8) . 4
C14 C16 C15 121.2(10) . .
C14 C16 H16 119.4 . .
C15 C16 H16 119.4 . .
C15 C13 C11 122.3(9) . .
C15 C13 H13 118.8 . .
C11 C13 H13 118.8 . .
C27 O22 Zn1 125.5(8) . .
C14 C12 C11 119.7(9) . .
C14 C12 H12 120.1 . .
C11 C12 H12 120.1 . .
C16 C14 C12 119.9(10) . .
C16 C14 C17 124.0(10) . .
C12 C14 C17 116.1(9) . .
N31 C32 H32A 109.5 . .
N31 C32 H32B 109.5 . .
H32A C32 H32B 109.5 . .
N31 C32 H32C 109.5 . .
H32A C32 H32C 109.5 . .
H32B C32 H32C 109.5 . .

loop_
_geom_bond_atom_site_label_1
_geom_bond_atom_site_label_2
_geom_bond_distance
_geom_bond_site_symmetry_2
O21A C21A 1.37(3) .
C21A C22A 1.3900 .
C21A C23A 1.3900 .
C22A C24A 1.3900 .
C22A H22A 0.9500 .
C24A C26A 1.3900 .
C24A C27 1.44(2) .
C26A C25A 1.3900 .
C26A H26A 0.9500 .
C25A C23A 1.3900 .
C25A C28 1.57(2) .
C23A H23A 0.9500 .
O21B C21B 1.30(2) .
O21B O21B 1.57(5) 2
C21B C22B 1.3900 .
C21B C23B 1.3900 .
C22B C24B 1.3900 .
C22B H22B 0.9500 .
C24B C26B 1.3900 .
C24B C27 1.52(2) .
C26B C25B 1.3900 .
C26B H26B 0.9500 .
C25B C23B 1.3900 .
C25B C28 1.44(2) .
C23B H23B 0.9500 .
C27 O23 1.230(14) .
C27 O22 1.299(13) .
C28 O24 1.255(14) .
C28 O25 1.268(14) .
N31 C33 1.61(4) .
N31 C32 1.77(4) .
N31 H31A 0.9900 .
N31 H31B 0.9900 .
C33 H33A 0.9800 .
C33 H33B 0.9800 .
C33 H33C 0.9800 .
Zn1 O12 1.905(7) 7_556
Zn1 O22 1.939(8) .
Zn1 O25 1.959(8) 4_545
Zn1 O11 1.981(6) .
Zn1 Zn2 3.1064(16) .
Zn2 O14 1.968(7) 5_666
Zn2 O11 1.993(6) .
Zn2 O23 2.011(8) .
Zn2 O24 2.077(9) 4_545
Zn2 O1W 2.131(9) .
O11 C11 1.363(11) .
O14 C18 1.272(11) .
O14 Zn2 1.968(7) 5_666
O12 C17 1.232(12) .
O12 Zn1 1.905(7) 7_556
O25 Zn1 1.959(8) 4
C18 O15 1.276(13) .
C18 C15 1.475(14) .
C15 C13 1.361(13) .
C15 C16 1.403(14) .
C17 O13 1.294(13) .
C17 C14 1.436(15) .
C11 C13 1.400(13) .
C11 C12 1.420(14) .
O24 Zn2 2.076(9) 4
C16 C14 1.382(15) .
C16 H16 0.9500 .
C13 H13 0.9500 .
C12 C14 1.391(14) .
C12 H12 0.9500 .
C32 H32A 0.9800 .
C32 H32B 0.9800 .
C32 H32C 0.9800 .

loop_
_geom_hbond_atom_site_label_D
_geom_hbond_atom_site_label_H
_geom_hbond_atom_site_label_A
_geom_hbond_distance_DH
_geom_hbond_distance_HA
_geom_hbond_distance_DA
_geom_hbond_angle_DHA
_geom_hbond_site_symmetry_A
N31 H31B O15 0.99 2.45 3.08(4) 121.5 8_455
N31 H31B O1W 0.99 2.45 3.23(4) 135.1 4_545
C13 H13 O14 0.95 2.36 3.225(12) 151.9 5_666
C12 H12 O12 0.95 2.37 3.159(12) 139.8 7_556
